data_2023039
loop_
_publ_author_name
'Kraft, Bradley M.'
'Brennessel, William W.'
'Andrews, Jordan W.'
'Viggiani, Michael T.'
'Kittrell, Nathan F.'
'Heckman, Matthew T.'

_publ_section_title
;
 Synthesis and crystal structures of
 bis-[1-oxopyridin-2-olato(1-)]bis-(penta-fluoro-phen-yl)silicon(IV)-tetra-hydro-furan-pentane
 (2/1/1), bis-[1-oxopyridin-2-olato(1-)]bis-(<i>p</i>-tol-yl)silicon(IV),
 and dimesitylbis[1-oxopyridin-2-olato(1-)]silicon(IV).
;
_journal_coeditor_code EE2004
_journal_issue 'Pt 3'
_journal_name_full 'Acta crystallographica. Section E, Crystallographic communications'
_journal_page_first 318
_journal_page_last 324
_journal_paper_doi 10.1107/S2056989024001543
_journal_volume 80
_journal_year 2024
_chemical_formula_iupac 'C24 H22 N2 O4 Si'
_chemical_formula_moiety 'C24 H22 N2 O4 Si'
_chemical_formula_sum 'C24 H22 N2 O4 Si'
_chemical_formula_weight 430.52
_chemical_name_common
;
Bis[1-oxopyridin-2-olato(1-)]bis(<i>p</i>-tolyl)silicon(IV)
;
_chemical_name_systematic
;
Bis[1-oxopyridin-2-olato(1-)]bis(4-mwthylphenyl)silicon(IV)
;
_space_group_crystal_system triclinic
_space_group_IT_number 2
_space_group_name_Hall '-P 1'
_space_group_name_H-M_alt 'P -1'
_atom_sites_solution_hydrogens geom
_atom_sites_solution_primary dual
_atom_sites_solution_secondary difmap
_audit_creation_method SHELXL-2019/3
_cell_angle_alpha 93.057(2)
_cell_angle_beta 105.3716(19)
_cell_angle_gamma 106.7565(18)
_cell_formula_units_Z 2
_cell_length_a 8.5662(8)
_cell_length_b 8.8343(8)
_cell_length_c 14.7801(14)
_cell_measurement_reflns_used 4074
_cell_measurement_temperature 100.0(5)
_cell_measurement_theta_max 30.29
_cell_measurement_theta_min 2.43
_cell_volume 1022.45(17)
_computing_cell_refinement
;
SAINT (Bruker, 2013)
;
_computing_data_collection
;
APEX3 (Bruker, 2016)
;
_computing_data_reduction
;
SAINT (Bruker, 2013)
;
_computing_molecular_graphics
;
SHELXTL (Sheldrick, 2008)
;
_computing_publication_material
;
SHELXTL (Sheldrick, 2008)
;
_computing_structure_refinement
;
<i>SHELXL2019/3</i> (Sheldrick, 2015b)
;
_computing_structure_solution
;
<i>SHELXT2018/2</i> (Sheldrick, 2015a)
;
_diffrn_ambient_temperature 100.0(5)
_diffrn_measured_fraction_theta_full 0.998
_diffrn_measured_fraction_theta_max 0.996
_diffrn_measurement_device_type 'Bruker SMART APEXII CCD platform'
_diffrn_measurement_method '\w scans'
_diffrn_radiation_type MoK\a
_diffrn_radiation_wavelength 0.71073
_diffrn_reflns_av_R_equivalents 0.0653
_diffrn_reflns_av_unetI/netI 0.0585
_diffrn_reflns_limit_h_max 12
_diffrn_reflns_limit_h_min -12
_diffrn_reflns_limit_k_max 12
_diffrn_reflns_limit_k_min -12
_diffrn_reflns_limit_l_max 21
_diffrn_reflns_limit_l_min -21
_diffrn_reflns_number 25883
_diffrn_reflns_theta_full 30.508
_diffrn_reflns_theta_max 30.546
_diffrn_reflns_theta_min 2.432
_diffrn_source 'fine-focus sealed tube'
_exptl_absorpt_coefficient_mu 0.150
_exptl_absorpt_correction_T_max 0.7461
_exptl_absorpt_correction_T_min 0.6952
_exptl_absorpt_correction_type multi-scan
_exptl_absorpt_process_details
;
(SADABS; Krause <i>et al.</i>,  2015)
;
_exptl_crystal_colour colorless
_exptl_crystal_density_diffrn 1.398
_exptl_crystal_description block
_exptl_crystal_F_000 452
_exptl_crystal_size_max 0.240
_exptl_crystal_size_mid 0.240
_exptl_crystal_size_min 0.200
_refine_diff_density_max 1.007
_refine_diff_density_min -0.435
_refine_ls_extinction_method none
_refine_ls_goodness_of_fit_ref 1.051
_refine_ls_hydrogen_treatment constr
_refine_ls_matrix_type full
_refine_ls_number_parameters 284
_refine_ls_number_reflns 6239
_refine_ls_number_restraints 0
_refine_ls_restrained_S_all 1.051
_refine_ls_R_factor_all 0.0887
_refine_ls_R_factor_gt 0.0541
_refine_ls_shift/su_max 0.001
_refine_ls_shift/su_mean 0.000
_refine_ls_structure_factor_coef Fsqd
_refine_ls_weighting_details 'w=1/[\s^2^(Fo^2^)+(0.0610P)^2^+0.4958P] where P=(Fo^2^+2Fc^2^)/3'
_refine_ls_weighting_scheme calc
_refine_ls_wR_factor_gt 0.1318
_refine_ls_wR_factor_ref 0.1487
_reflns_number_gt 4231
_reflns_number_total 6239
_reflns_threshold_expression 'I > 2\s(I)'
_cod_data_source_file ee2004sup1.cif
_cod_data_source_block 2
_cod_depositor_comments 'Adding full bibliography for 2023038--2023040.cif.'
_cod_database_code 2023039
_cod_database_fobs_code 2023039
_shelx_space_group_comment
;
The symmetry employed for this shelxl refinement is uniquely defined
by the following loop, which should always be used as a source of
symmetry information in preference to the above space-group names.
They are only intended as comments.
;
_shelx_estimated_absorpt_t_min 0.965
_shelx_estimated_absorpt_t_max 0.971

loop_
_space_group_symop_operation_xyz
'x, y, z'
'-x, -y, -z'

loop_
_atom_site_type_symbol
_atom_site_label
_atom_site_fract_x
_atom_site_fract_y
_atom_site_fract_z
_atom_site_U_iso_or_equiv
_atom_site_adp_type
_atom_site_calc_flag
_atom_site_occupancy
_atom_site_disorder_assembly
_atom_site_disorder_group
Si Si1 0.46085(7) 0.32324(6) 0.72662(4) 0.01840(13) Uani d 1 . .
O O1 0.62723(17) 0.50446(16) 0.78902(10) 0.0207(3) Uani d 1 . .
O O2 0.64598(17) 0.23371(16) 0.75110(10) 0.0219(3) Uani d 1 . .
O O3 0.33449(17) 0.13549(16) 0.65212(9) 0.0202(3) Uani d 1 . .
O O4 0.53005(18) 0.37788(16) 0.61623(10) 0.0225(3) Uani d 1 . .
N N1 0.7819(2) 0.4865(2) 0.82216(12) 0.0200(4) Uani d 0.658(19) A 1
C C1 0.7904(2) 0.3388(2) 0.80021(13) 0.0210(4) Uani d 0.658(19) A 1
N N2 0.3498(2) 0.1276(2) 0.56448(12) 0.0198(4) Uani d 0.612(19) B 1
C C6 0.4563(2) 0.2595(2) 0.54532(13) 0.0211(4) Uani d 0.612(19) B 1
N N1' 0.7904(2) 0.3388(2) 0.80021(13) 0.0210(4) Uani d 0.342(19) A 5
C C1' 0.7819(2) 0.4865(2) 0.82216(12) 0.0200(4) Uani d 0.342(19) A 5
N N2' 0.4563(2) 0.2595(2) 0.54532(13) 0.0211(4) Uani d 0.388(19) B 5
C C6' 0.3498(2) 0.1276(2) 0.56448(12) 0.0198(4) Uani d 0.388(19) B 5
C C2 0.9459(3) 0.3113(3) 0.83015(14) 0.0241(4) Uani d 1 . .
H H2 0.954380 0.208720 0.814746 0.029 Uiso calc 1 A 1
C C3 1.0883(3) 0.4329(3) 0.88228(15) 0.0269(4) Uani d 1 . .
H H3 1.195403 0.414653 0.902786 0.032 Uiso calc 1 . .
C C4 1.0749(3) 0.5832(3) 0.90496(15) 0.0283(5) Uani d 1 . .
H H4 1.172679 0.667323 0.941344 0.034 Uiso calc 1 . .
C C5 0.9201(3) 0.6090(3) 0.87452(15) 0.0248(4) Uani d 1 . .
H H5 0.909370 0.710641 0.889705 0.030 Uiso calc 1 A 1
C C7 0.4840(3) 0.2623(3) 0.45720(14) 0.0248(4) Uani d 1 . .
H H7 0.558326 0.354501 0.443053 0.030 Uiso calc 1 B 1
C C8 0.4013(3) 0.1286(3) 0.39071(15) 0.0282(5) Uani d 1 . .
H H8 0.418987 0.128457 0.329907 0.034 Uiso calc 1 . .
C C9 0.2919(3) -0.0068(3) 0.41123(15) 0.0279(5) Uani d 1 . .
H H9 0.235815 -0.098844 0.364838 0.034 Uiso calc 1 . .
C C10 0.2658(3) -0.0062(2) 0.49899(14) 0.0242(4) Uani d 1 . .
H H10 0.190706 -0.097031 0.513907 0.029 Uiso calc 1 B 1
C C11 0.2970(2) 0.4356(2) 0.69348(13) 0.0176(4) Uani d 1 . .
C C12 0.3356(3) 0.5987(2) 0.72212(14) 0.0232(4) Uani d 1 . .
H H12 0.448901 0.656954 0.758615 0.028 Uiso calc 1 . .
C C13 0.2159(3) 0.6806(3) 0.69979(15) 0.0252(4) Uani d 1 . .
H H13 0.249201 0.791922 0.720466 0.030 Uiso calc 1 . .
C C14 0.0474(3) 0.5988(3) 0.64712(15) 0.0256(4) Uani d 1 . .
C C15 0.0053(3) 0.4365(3) 0.61821(16) 0.0280(5) Uani d 1 . .
H H15 -0.108304 0.378531 0.582028 0.034 Uiso calc 1 . .
C C16 0.1265(3) 0.3562(3) 0.64118(15) 0.0255(4) Uani d 1 . .
H H16 0.092432 0.244689 0.620812 0.031 Uiso calc 1 . .
C C17 -0.0844(3) 0.6841(3) 0.62348(18) 0.0337(5) Uani d 1 . .
H H17A -0.124820 0.680593 0.554615 0.051 Uiso calc 1 . .
H H17B -0.033391 0.795498 0.653631 0.051 Uiso calc 1 . .
H H17C -0.180549 0.631563 0.646813 0.051 Uiso calc 1 . .
C C18 0.4015(2) 0.2402(2) 0.83540(13) 0.0176(4) Uani d 1 . .
C C19 0.2635(3) 0.1029(2) 0.82682(15) 0.0261(4) Uani d 1 . .
H H19 0.195061 0.050060 0.765313 0.031 Uiso calc 1 . .
C C20 0.2234(3) 0.0412(3) 0.90568(16) 0.0303(5) Uani d 1 . .
H H20 0.128409 -0.052066 0.896705 0.036 Uiso calc 1 . .
C C21 0.3202(3) 0.1141(3) 0.99752(15) 0.0266(4) Uani d 1 . .
C C22 0.4531(3) 0.2532(3) 1.00683(15) 0.0275(4) Uani d 1 . .
H H22 0.518803 0.308042 1.068349 0.033 Uiso calc 1 . .
C C23 0.4923(3) 0.3146(3) 0.92768(15) 0.0255(4) Uani d 1 . .
H H23 0.584245 0.410556 0.936991 0.031 Uiso calc 1 . .
C C24 0.2834(3) 0.0407(3) 1.08269(17) 0.0371(6) Uani d 1 . .
H H24A 0.163999 -0.026642 1.065461 0.056 Uiso calc 1 . .
H H24B 0.304562 0.125643 1.134065 0.056 Uiso calc 1 . .
H H24C 0.357891 -0.024422 1.103770 0.056 Uiso calc 1 . .

loop_
_atom_site_aniso_label
_atom_site_aniso_U_11
_atom_site_aniso_U_22
_atom_site_aniso_U_33
_atom_site_aniso_U_12
_atom_site_aniso_U_13
_atom_site_aniso_U_23
Si1 0.0199(3) 0.0163(3) 0.0186(3) 0.00566(19) 0.0056(2) 0.00027(19)
O1 0.0170(6) 0.0180(7) 0.0257(7) 0.0070(5) 0.0028(5) -0.0002(5)
O2 0.0197(7) 0.0190(7) 0.0274(7) 0.0076(5) 0.0068(6) -0.0006(5)
O3 0.0252(7) 0.0200(7) 0.0156(6) 0.0062(5) 0.0078(5) -0.0001(5)
O4 0.0261(7) 0.0206(7) 0.0214(7) 0.0058(6) 0.0100(6) 0.0003(5)
N1 0.0170(8) 0.0218(9) 0.0224(9) 0.0065(7) 0.0069(7) 0.0041(7)
C1 0.0227(9) 0.0231(9) 0.0210(9) 0.0097(7) 0.0096(7) 0.0051(7)
N2 0.0224(9) 0.0228(9) 0.0167(8) 0.0121(7) 0.0049(7) 0.0007(6)
C6 0.0263(10) 0.0222(9) 0.0192(9) 0.0126(8) 0.0082(7) 0.0039(7)
N1' 0.0227(9) 0.0231(9) 0.0210(9) 0.0097(7) 0.0096(7) 0.0051(7)
C1' 0.0170(8) 0.0218(9) 0.0224(9) 0.0065(7) 0.0069(7) 0.0041(7)
N2' 0.0263(10) 0.0222(9) 0.0192(9) 0.0126(8) 0.0082(7) 0.0039(7)
C6' 0.0224(9) 0.0228(9) 0.0167(8) 0.0121(7) 0.0049(7) 0.0007(6)
C2 0.0265(10) 0.0287(11) 0.0232(10) 0.0142(8) 0.0110(8) 0.0058(8)
C3 0.0208(10) 0.0371(12) 0.0285(11) 0.0144(9) 0.0101(8) 0.0092(9)
C4 0.0174(9) 0.0336(12) 0.0286(11) 0.0032(8) 0.0036(8) 0.0040(9)
C5 0.0213(10) 0.0219(10) 0.0304(11) 0.0055(8) 0.0074(8) 0.0045(8)
C7 0.0297(11) 0.0307(11) 0.0208(9) 0.0167(9) 0.0100(8) 0.0074(8)
C8 0.0335(12) 0.0360(12) 0.0205(10) 0.0194(10) 0.0082(9) 0.0014(8)
C9 0.0303(11) 0.0290(11) 0.0230(10) 0.0117(9) 0.0044(8) -0.0044(8)
C10 0.0249(10) 0.0224(10) 0.0249(10) 0.0104(8) 0.0042(8) -0.0021(8)
C11 0.0187(9) 0.0202(9) 0.0158(8) 0.0071(7) 0.0068(7) 0.0037(7)
C12 0.0210(9) 0.0243(10) 0.0236(10) 0.0074(8) 0.0052(8) 0.0023(8)
C13 0.0261(10) 0.0230(10) 0.0286(11) 0.0101(8) 0.0090(8) 0.0045(8)
C14 0.0239(10) 0.0301(11) 0.0271(10) 0.0131(9) 0.0082(8) 0.0106(8)
C15 0.0218(10) 0.0271(11) 0.0301(11) 0.0045(8) 0.0031(8) 0.0044(8)
C16 0.0214(10) 0.0242(10) 0.0272(10) 0.0041(8) 0.0048(8) 0.0019(8)
C17 0.0275(11) 0.0358(13) 0.0419(13) 0.0156(10) 0.0090(10) 0.0146(10)
C18 0.0191(9) 0.0148(8) 0.0218(9) 0.0079(7) 0.0082(7) 0.0021(7)
C19 0.0327(11) 0.0190(10) 0.0236(10) 0.0050(8) 0.0074(8) 0.0001(8)
C20 0.0385(12) 0.0195(10) 0.0298(11) 0.0016(9) 0.0131(10) 0.0041(8)
C21 0.0346(12) 0.0251(10) 0.0276(10) 0.0147(9) 0.0141(9) 0.0103(8)
C22 0.0271(11) 0.0342(12) 0.0200(10) 0.0100(9) 0.0050(8) 0.0025(8)
C23 0.0232(10) 0.0275(11) 0.0234(10) 0.0045(8) 0.0075(8) 0.0008(8)
C24 0.0485(15) 0.0360(13) 0.0327(12) 0.0147(11) 0.0184(11) 0.0140(10)

loop_
_atom_type_symbol
_atom_type_description
_atom_type_scat_dispersion_real
_atom_type_scat_dispersion_imag
_atom_type_scat_source
C C 0.0033 0.0016 'International Tables Vol C Tables 4.2.6.8 and 6.1.1.4'
H H 0.0000 0.0000 'International Tables Vol C Tables 4.2.6.8 and 6.1.1.4'
N N 0.0061 0.0033 'International Tables Vol C Tables 4.2.6.8 and 6.1.1.4'
O O 0.0106 0.0060 'International Tables Vol C Tables 4.2.6.8 and 6.1.1.4'
Si Si 0.0817 0.0704 'International Tables Vol C Tables 4.2.6.8 and 6.1.1.4'

loop_
_geom_angle_atom_site_label_1
_geom_angle_atom_site_label_2
_geom_angle_atom_site_label_3
_geom_angle_site_symmetry_1
_geom_angle_site_symmetry_3
_geom_angle
_geom_angle_publ_flag
O3 Si1 O1 . . 165.96(7) y
O3 Si1 O4 . . 83.76(6) y
O1 Si1 O4 . . 86.24(7) y
O3 Si1 C11 . . 98.02(8) y
O1 Si1 C11 . . 91.68(7) y
O4 Si1 C11 . . 89.37(7) y
O3 Si1 O2 . . 85.72(6) y
O1 Si1 O2 . . 83.35(6) y
O4 Si1 O2 . . 83.28(6) y
C11 Si1 O2 . . 171.36(8) y
O3 Si1 C18 . . 91.04(7) y
O1 Si1 C18 . . 97.64(8) y
O4 Si1 C18 . . 171.40(7) y
C11 Si1 C18 . . 98.16(8) y
O2 Si1 C18 . . 89.53(7) y
C1' O1 Si1 . . 114.21(11) ?
N1 O1 Si1 . . 114.21(11) ?
N1' O2 Si1 . . 111.83(12) ?
C1 O2 Si1 . . 111.83(12) ?
C6' O3 Si1 . . 114.16(12) ?
N2 O3 Si1 . . 114.16(12) ?
N2' O4 Si1 . . 111.43(12) ?
C6 O4 Si1 . . 111.43(12) ?
O1 N1 C1 . . 115.44(16) ?
O1 N1 C5 . . 121.98(17) ?
C1 N1 C5 . . 122.57(17) ?
O2 C1 N1 . . 115.09(16) ?
O2 C1 C2 . . 125.89(18) ?
N1 C1 C2 . . 119.02(18) ?
O3 N2 C6 . . 115.62(16) ?
O3 N2 C10 . . 122.21(18) ?
C6 N2 C10 . . 122.16(17) ?
O4 C6 N2 . . 115.03(16) ?
O4 C6 C7 . . 124.77(18) ?
N2 C6 C7 . . 120.18(18) ?
O2 N1' C1' . . 115.09(16) ?
O2 N1' C2 . . 125.89(18) ?
C1' N1' C2 . . 119.02(18) ?
O1 C1' N1' . . 115.44(16) ?
O1 C1' C5 . . 121.98(17) ?
N1' C1' C5 . . 122.57(17) ?
O4 N2' C6' . . 115.03(16) ?
O4 N2' C7 . . 124.77(18) ?
C6' N2' C7 . . 120.18(18) ?
O3 C6' N2' . . 115.62(16) ?
O3 C6' C10 . . 122.21(18) ?
N2' C6' C10 . . 122.16(17) ?
C3 C2 C1 . . 119.8(2) ?
C3 C2 N1' . . 119.8(2) ?
C3 C2 H2 . . 120.1 ?
C1 C2 H2 . . 120.1 ?
C2 C3 C4 . . 119.81(19) ?
C2 C3 H3 . . 120.1 ?
C4 C3 H3 . . 120.1 ?
C5 C4 C3 . . 119.8(2) ?
C5 C4 H4 . . 120.1 ?
C3 C4 H4 . . 120.1 ?
C1' C5 C4 . . 119.0(2) ?
N1 C5 C4 . . 119.0(2) ?
N1 C5 H5 . . 120.5 ?
C4 C5 H5 . . 120.5 ?
C8 C7 C6 . . 118.4(2) ?
C8 C7 N2' . . 118.4(2) ?
C8 C7 H7 . . 120.8 ?
C6 C7 H7 . . 120.8 ?
C7 C8 C9 . . 120.9(2) ?
C7 C8 H8 . . 119.5 ?
C9 C8 H8 . . 119.5 ?
C10 C9 C8 . . 119.52(19) ?
C10 C9 H9 . . 120.2 ?
C8 C9 H9 . . 120.2 ?
C6' C10 C9 . . 118.8(2) ?
N2 C10 C9 . . 118.8(2) ?
N2 C10 H10 . . 120.6 ?
C9 C10 H10 . . 120.6 ?
C12 C11 C16 . . 115.36(18) ?
C12 C11 Si1 . . 123.04(15) ?
C16 C11 Si1 . . 121.55(15) ?
C11 C12 C13 . . 123.31(19) ?
C11 C12 H12 . . 118.3 ?
C13 C12 H12 . . 118.3 ?
C14 C13 C12 . . 120.1(2) ?
C14 C13 H13 . . 119.9 ?
C12 C13 H13 . . 119.9 ?
C15 C14 C13 . . 117.77(19) ?
C15 C14 C17 . . 121.2(2) ?
C13 C14 C17 . . 121.0(2) ?
C14 C15 C16 . . 121.4(2) ?
C14 C15 H15 . . 119.3 ?
C16 C15 H15 . . 119.3 ?
C15 C16 C11 . . 122.0(2) ?
C15 C16 H16 . . 119.0 ?
C11 C16 H16 . . 119.0 ?
C14 C17 H17A . . 109.5 ?
C14 C17 H17B . . 109.5 ?
H17A C17 H17B . . 109.5 ?
C14 C17 H17C . . 109.5 ?
H17A C17 H17C . . 109.5 ?
H17B C17 H17C . . 109.5 ?
C23 C18 C19 . . 115.71(18) ?
C23 C18 Si1 . . 121.98(15) ?
C19 C18 Si1 . . 122.31(15) ?
C20 C19 C18 . . 122.1(2) ?
C20 C19 H19 . . 118.9 ?
C18 C19 H19 . . 118.9 ?
C19 C20 C21 . . 121.1(2) ?
C19 C20 H20 . . 119.4 ?
C21 C20 H20 . . 119.4 ?
C22 C21 C20 . . 117.22(19) ?
C22 C21 C24 . . 121.8(2) ?
C20 C21 C24 . . 120.9(2) ?
C21 C22 C23 . . 121.3(2) ?
C21 C22 H22 . . 119.3 ?
C23 C22 H22 . . 119.3 ?
C18 C23 C22 . . 122.4(2) ?
C18 C23 H23 . . 118.8 ?
C22 C23 H23 . . 118.8 ?
C21 C24 H24A . . 109.5 ?
C21 C24 H24B . . 109.5 ?
H24A C24 H24B . . 109.5 ?
C21 C24 H24C . . 109.5 ?
H24A C24 H24C . . 109.5 ?
H24B C24 H24C . . 109.5 ?

loop_
_geom_bond_atom_site_label_1
_geom_bond_atom_site_label_2
_geom_bond_site_symmetry_2
_geom_bond_distance
_geom_bond_publ_flag
Si1 O3 . 1.8093(14) y
Si1 O1 . 1.8097(14) y
Si1 O4 . 1.9179(15) y
Si1 C11 . 1.9202(19) y
Si1 O2 . 1.9290(15) y
Si1 C18 . 1.9301(19) y
O1 C1' . 1.344(2) ?
O1 N1 . 1.344(2) ?
O2 N1' . 1.307(2) ?
O2 C1 . 1.307(2) ?
O3 C6' . 1.336(2) ?
O3 N2 . 1.336(2) ?
O4 N2' . 1.320(2) ?
O4 C6 . 1.320(2) ?
N1 C1 . 1.356(3) ?
N1 C5 . 1.363(3) ?
C1 C2 . 1.384(3) ?
N2 C6 . 1.353(3) ?
N2 C10 . 1.367(3) ?
C6 C7 . 1.384(3) ?
N1' C1' . 1.356(3) ?
N1' C2 . 1.384(3) ?
C1' C5 . 1.363(3) ?
N2' C6' . 1.353(3) ?
N2' C7 . 1.384(3) ?
C6' C10 . 1.367(3) ?
C2 C3 . 1.376(3) ?
C2 H2 . 0.9500 ?
C3 C4 . 1.396(3) ?
C3 H3 . 0.9500 ?
C4 C5 . 1.372(3) ?
C4 H4 . 0.9500 ?
C5 H5 . 0.9500 ?
C7 C8 . 1.374(3) ?
C7 H7 . 0.9500 ?
C8 C9 . 1.395(3) ?
C8 H8 . 0.9500 ?
C9 C10 . 1.373(3) ?
C9 H9 . 0.9500 ?
C10 H10 . 0.9500 ?
C11 C12 . 1.396(3) ?
C11 C16 . 1.406(3) ?
C12 C13 . 1.399(3) ?
C12 H12 . 0.9500 ?
C13 C14 . 1.398(3) ?
C13 H13 . 0.9500 ?
C14 C15 . 1.387(3) ?
C14 C17 . 1.508(3) ?
C15 C16 . 1.400(3) ?
C15 H15 . 0.9500 ?
C16 H16 . 0.9500 ?
C17 H17A . 0.9800 ?
C17 H17B . 0.9800 ?
C17 H17C . 0.9800 ?
C18 C23 . 1.395(3) ?
C18 C19 . 1.401(3) ?
C19 C20 . 1.395(3) ?
C19 H19 . 0.9500 ?
C20 C21 . 1.395(3) ?
C20 H20 . 0.9500 ?
C21 C22 . 1.385(3) ?
C21 C24 . 1.511(3) ?
C22 C23 . 1.395(3) ?
C22 H22 . 0.9500 ?
C23 H23 . 0.9500 ?
C24 H24A . 0.9800 ?
C24 H24B . 0.9800 ?
C24 H24C . 0.9800 ?

loop_
_geom_torsion_atom_site_label_1
_geom_torsion_atom_site_label_2
_geom_torsion_atom_site_label_3
_geom_torsion_atom_site_label_4
_geom_torsion_site_symmetry_1
_geom_torsion_site_symmetry_2
_geom_torsion_site_symmetry_3
_geom_torsion_site_symmetry_4
_geom_torsion
_geom_torsion_publ_flag
O3 Si1 O1 C1' . . . . -41.7(3) ?
O4 Si1 O1 C1' . . . . -86.26(13) ?
C11 Si1 O1 C1' . . . . -175.52(13) ?
O2 Si1 O1 C1' . . . . -2.61(12) ?
C18 Si1 O1 C1' . . . . 86.02(13) ?
O3 Si1 O1 N1 . . . . -41.7(3) ?
O4 Si1 O1 N1 . . . . -86.26(13) ?
C11 Si1 O1 N1 . . . . -175.52(13) ?
O2 Si1 O1 N1 . . . . -2.61(12) ?
C18 Si1 O1 N1 . . . . 86.02(13) ?
O1 Si1 O3 C6' . . . . -44.8(3) ?
O4 Si1 O3 C6' . . . . -0.04(12) ?
C11 Si1 O3 C6' . . . . 88.43(13) ?
O2 Si1 O3 C6' . . . . -83.73(12) ?
C18 Si1 O3 C6' . . . . -173.18(13) ?
O1 Si1 O3 N2 . . . . -44.8(3) ?
O4 Si1 O3 N2 . . . . -0.04(12) ?
C11 Si1 O3 N2 . . . . 88.43(13) ?
O2 Si1 O3 N2 . . . . -83.73(12) ?
C18 Si1 O3 N2 . . . . -173.18(13) ?
Si1 O1 N1 C1 . . . . 2.8(2) ?
Si1 O1 N1 C5 . . . . -176.97(15) ?
Si1 O2 C1 N1 . . . . -1.0(2) ?
Si1 O2 C1 C2 . . . . 179.15(16) ?
O1 N1 C1 O2 . . . . -1.1(2) ?
C5 N1 C1 O2 . . . . 178.70(17) ?
O1 N1 C1 C2 . . . . 178.76(17) ?
C5 N1 C1 C2 . . . . -1.5(3) ?
Si1 O3 N2 C6 . . . . 0.1(2) ?
Si1 O3 N2 C10 . . . . 178.91(14) ?
Si1 O4 C6 N2 . . . . 0.1(2) ?
Si1 O4 C6 C7 . . . . -178.56(15) ?
O3 N2 C6 O4 . . . . -0.1(2) ?
C10 N2 C6 O4 . . . . -178.92(17) ?
O3 N2 C6 C7 . . . . 178.59(16) ?
C10 N2 C6 C7 . . . . -0.2(3) ?
Si1 O2 N1' C1' . . . . -1.0(2) ?
Si1 O2 N1' C2 . . . . 179.15(16) ?
Si1 O1 C1' N1' . . . . 2.8(2) ?
Si1 O1 C1' C5 . . . . -176.97(15) ?
O2 N1' C1' O1 . . . . -1.1(2) ?
C2 N1' C1' O1 . . . . 178.76(16) ?
O2 N1' C1' C5 . . . . 178.70(17) ?
C2 N1' C1' C5 . . . . -1.5(3) ?
Si1 O4 N2' C6' . . . . 0.1(2) ?
Si1 O4 N2' C7 . . . . -178.56(15) ?
Si1 O3 C6' N2' . . . . 0.1(2) ?
Si1 O3 C6' C10 . . . . 178.91(14) ?
O4 N2' C6' O3 . . . . -0.1(2) ?
C7 N2' C6' O3 . . . . 178.59(16) ?
O4 N2' C6' C10 . . . . -178.92(17) ?
C7 N2' C6' C10 . . . . -0.2(3) ?
O2 C1 C2 C3 . . . . -179.47(18) ?
N1 C1 C2 C3 . . . . 0.7(3) ?
O2 N1' C2 C3 . . . . -179.47(18) ?
C1' N1' C2 C3 . . . . 0.7(3) ?
C1 C2 C3 C4 . . . . 0.2(3) ?
N1' C2 C3 C4 . . . . 0.2(3) ?
C2 C3 C4 C5 . . . . -0.5(3) ?
O1 C1' C5 C4 . . . . -179.03(18) ?
N1' C1' C5 C4 . . . . 1.2(3) ?
O1 N1 C5 C4 . . . . -179.03(18) ?
C1 N1 C5 C4 . . . . 1.2(3) ?
C3 C4 C5 C1' . . . . -0.2(3) ?
C3 C4 C5 N1 . . . . -0.2(3) ?
O4 C6 C7 C8 . . . . 178.41(18) ?
N2 C6 C7 C8 . . . . -0.1(3) ?
O4 N2' C7 C8 . . . . 178.41(18) ?
C6' N2' C7 C8 . . . . -0.1(3) ?
C6 C7 C8 C9 . . . . 0.1(3) ?
N2' C7 C8 C9 . . . . 0.1(3) ?
C7 C8 C9 C10 . . . . 0.3(3) ?
O3 C6' C10 C9 . . . . -178.11(18) ?
N2' C6' C10 C9 . . . . 0.6(3) ?
O3 N2 C10 C9 . . . . -178.11(18) ?
C6 N2 C10 C9 . . . . 0.6(3) ?
C8 C9 C10 C6' . . . . -0.7(3) ?
C8 C9 C10 N2 . . . . -0.7(3) ?
C16 C11 C12 C13 . . . . -1.1(3) ?
Si1 C11 C12 C13 . . . . -178.69(16) ?
C11 C12 C13 C14 . . . . 0.7(3) ?
C12 C13 C14 C15 . . . . -0.3(3) ?
C12 C13 C14 C17 . . . . 179.1(2) ?
C13 C14 C15 C16 . . . . 0.3(3) ?
C17 C14 C15 C16 . . . . -179.0(2) ?
C14 C15 C16 C11 . . . . -0.8(3) ?
C12 C11 C16 C15 . . . . 1.1(3) ?
Si1 C11 C16 C15 . . . . 178.77(16) ?
C23 C18 C19 C20 . . . . -2.3(3) ?
Si1 C18 C19 C20 . . . . 178.54(17) ?
C18 C19 C20 C21 . . . . -0.2(3) ?
C19 C20 C21 C22 . . . . 2.5(3) ?
C19 C20 C21 C24 . . . . -175.9(2) ?
C20 C21 C22 C23 . . . . -2.4(3) ?
C24 C21 C22 C23 . . . . 176.0(2) ?
C19 C18 C23 C22 . . . . 2.5(3) ?
Si1 C18 C23 C22 . . . . -178.35(16) ?
C21 C22 C23 C18 . . . . -0.2(3) ?
